data_4026650
loop_
_publ_author_name
'Yonghao Zheng'
'Andrei S. Batsanov'
'Vygintas Jankus'
'Fernando B. Dias'
'Martin R. Bryce'
'Andrew P. Monkman'

_publ_contact_author 'Andrei S.Batsanov'
_publ_contact_author_email a.s.batsanov@durham.ac.uk
_publ_section_title
;
 Bipolar Molecules with High Triplet Energies: Synthesis, Photophysical,
 and Structural Properties
;
_journal_name_full 'Journal of Organic Chemistry'
_journal_page_first 8300
_journal_page_last 8310
_journal_paper_doi 10.1021/jo201488v
_journal_volume 76
_journal_year 2011
_chemical_formula_moiety 'C36 H37 N3 O'
_chemical_formula_sum 'C36 H37 N3 O'
_chemical_formula_weight 527.69
_chemical_melting_point 476.4(6)
_chemical_name_systematic
; 
2-{4-(9H-carbazol-9-yl)-3-methylphenyl}-5-(2,4,6-triisopropylphenyl)
-1,3,4-oxadiazole 
;
_space_group_IT_number 14
_symmetry_cell_setting monoclinic
_symmetry_space_group_name_Hall '-P 2ybc'
_symmetry_space_group_name_H-M 'P 1 21/c 1'
_atom_sites_solution_hydrogens difmap
_atom_sites_solution_primary direct
_atom_sites_solution_secondary difmap
_audit_creation_method SHELXL-97
_cell_angle_alpha 90.00
_cell_angle_beta 96.331(14)
_cell_angle_gamma 90.00
_cell_formula_units_Z 4
_cell_length_a 18.1747(11)
_cell_length_b 9.1474(6)
_cell_length_c 17.9815(13)
_cell_measurement_reflns_used 2449
_cell_measurement_temperature 120(2)
_cell_measurement_theta_max 22.50
_cell_measurement_theta_min 2.28
_cell_volume 2971.2(4)
_computing_cell_refinement 'SAINT version 7.46A (Bruker, 2007)'
_computing_data_collection 'SMART version 5.049 (Bruker, 1998)'
_computing_data_reduction 'SAINT version 7.46A (Bruker, 2007)'
_computing_molecular_graphics 'SHELXTL version 6.14 (Bruker, 2003)'
_computing_publication_material 'SHELXTL version 6.14 (Bruker, 2003)'
_computing_structure_refinement 'SHELXTL version 6.14 (Bruker, 2003)'
_computing_structure_solution 'SHELXTL version 6.14 (Bruker, 2003)'
_diffrn_ambient_temperature 120(2)
_diffrn_detector_area_resol_mean 5.6
_diffrn_measured_fraction_theta_full 1.000
_diffrn_measured_fraction_theta_max 1.000
_diffrn_measurement_device_type 'Bruker SMART 6000 CCD area detector'
_diffrn_measurement_method '\w scans'
_diffrn_radiation_monochromator graphite
_diffrn_radiation_source 'fine-focus sealed tube'
_diffrn_radiation_type MoK\a
_diffrn_radiation_wavelength 0.71073
_diffrn_reflns_av_R_equivalents 0.0893
_diffrn_reflns_av_sigmaI/netI 0.0846
_diffrn_reflns_limit_h_max 21
_diffrn_reflns_limit_h_min -21
_diffrn_reflns_limit_k_max 10
_diffrn_reflns_limit_k_min -10
_diffrn_reflns_limit_l_max 21
_diffrn_reflns_limit_l_min -21
_diffrn_reflns_number 20234
_diffrn_reflns_theta_full 25.00
_diffrn_reflns_theta_max 25.00
_diffrn_reflns_theta_min 1.13
_diffrn_standards_number 0
_exptl_absorpt_coefficient_mu 0.071
_exptl_absorpt_correction_type none
_exptl_crystal_colour colourless
_exptl_crystal_density_diffrn 1.180
_exptl_crystal_description needle
_exptl_crystal_F_000 1128
_exptl_crystal_size_max 0.26
_exptl_crystal_size_mid 0.13
_exptl_crystal_size_min 0.09
_refine_diff_density_max 0.162
_refine_diff_density_min -0.172
_refine_diff_density_rms 0.038
_refine_ls_extinction_method none
_refine_ls_goodness_of_fit_ref 0.868
_refine_ls_hydrogen_treatment constr
_refine_ls_matrix_type full
_refine_ls_number_parameters 375
_refine_ls_number_reflns 5223
_refine_ls_number_restraints 0
_refine_ls_restrained_S_all 0.868
_refine_ls_R_factor_all 0.0915
_refine_ls_R_factor_gt 0.0415
_refine_ls_shift/su_max 0.000
_refine_ls_shift/su_mean 0.000
_refine_ls_structure_factor_coef Fsqd
_refine_ls_weighting_details 'calc w=1/[\s^2^(Fo^2^)+(0.0353P)^2^] where P=(Fo^2^+2Fc^2^)/3'
_refine_ls_weighting_scheme calc
_refine_ls_wR_factor_gt 0.0825
_refine_ls_wR_factor_ref 0.0966
_reflns_number_gt 2938
_reflns_number_total 5223
_reflns_threshold_expression I>2\s(I)
_cod_data_source_file jo201488v_si_002_4.cif
_cod_data_source_block 5g
_cod_original_cell_volume 2971.2(3)
_cod_original_sg_symbol_H-M 'P 21/c'
_cod_database_code 4026650

loop_
_symmetry_equiv_pos_as_xyz
'x, y, z'
'-x, y+1/2, -z+1/2'
'-x, -y, -z'
'x, -y-1/2, z-1/2'

loop_
_atom_site_label
_atom_site_type_symbol
_atom_site_fract_x
_atom_site_fract_y
_atom_site_fract_z
_atom_site_U_iso_or_equiv
_atom_site_adp_type
_atom_site_occupancy
_atom_site_symmetry_multiplicity
_atom_site_calc_flag
_atom_site_refinement_flags
O1 O 0.23982(7) 0.77538(14) 0.69131(7) 0.0298(3) Uani 1 1 d .
N1 N 0.30880(10) 0.71541(18) 0.79565(9) 0.0324(4) Uani 1 1 d .
N2 N 0.35216(10) 0.79970(18) 0.75126(9) 0.0325(4) Uani 1 1 d .
N3 N 0.37934(9) 1.22681(17) 0.46934(8) 0.0305(4) Uani 1 1 d .
C1 C 0.24424(12) 0.7023(2) 0.75890(11) 0.0282(5) Uani 1 1 d .
C2 C 0.30942(11) 0.8323(2) 0.69137(11) 0.0261(5) Uani 1 1 d .
C3 C 0.32710(11) 0.9234(2) 0.62938(10) 0.0254(5) Uani 1 1 d .
C4 C 0.27229(12) 0.9725(2) 0.57501(10) 0.0302(5) Uani 1 1 d .
H4 H 0.2229 0.9389 0.5758 0.036 Uiso 1 1 d R
C5 C 0.28826(12) 1.0700(2) 0.51927(10) 0.0293(5) Uani 1 1 d .
C6 C 0.36104(12) 1.1169(2) 0.52054(10) 0.0285(5) Uani 1 1 d .
C7 C 0.41689(12) 1.0639(2) 0.57245(10) 0.0288(5) Uani 1 1 d .
H7 H 0.4665 1.0950 0.5707 0.035 Uiso 1 1 d R
C8 C 0.40010(11) 0.9661(2) 0.62670(10) 0.0278(5) Uani 1 1 d .
H8 H 0.4382 0.9281 0.6618 0.033 Uiso 1 1 d R
C9 C 0.38803(11) 1.3747(2) 0.48764(10) 0.0273(5) Uani 1 1 d .
C10 C 0.37860(11) 1.4441(2) 0.55439(11) 0.0309(5) Uani 1 1 d .
H10 H 0.3634 1.3915 0.5956 0.037 Uiso 1 1 d R
C11 C 0.39199(11) 1.5918(2) 0.55873(11) 0.0337(5) Uani 1 1 d .
H11 H 0.3869 1.6420 0.6041 0.040 Uiso 1 1 d R
C12 C 0.41303(11) 1.6699(2) 0.49741(11) 0.0333(5) Uani 1 1 d .
H12 H 0.4214 1.7722 0.5017 0.040 Uiso 1 1 d R
C13 C 0.42177(11) 1.6005(2) 0.43100(11) 0.0317(5) Uani 1 1 d .
H13 H 0.4359 1.6542 0.3897 0.038 Uiso 1 1 d R
C14 C 0.40959(11) 1.4504(2) 0.42528(10) 0.0261(5) Uani 1 1 d .
C15 C 0.41514(11) 1.3428(2) 0.36692(10) 0.0274(5) Uani 1 1 d .
C16 C 0.43647(11) 1.3480(2) 0.29539(11) 0.0316(5) Uani 1 1 d .
H16 H 0.4507 1.4381 0.2749 0.038 Uiso 1 1 d R
C17 C 0.43687(11) 1.2204(2) 0.25396(11) 0.0339(5) Uani 1 1 d .
H17 H 0.4518 1.2234 0.2050 0.041 Uiso 1 1 d R
C18 C 0.41579(11) 1.0878(2) 0.28315(11) 0.0332(5) Uani 1 1 d .
H18 H 0.4156 1.0022 0.2532 0.040 Uiso 1 1 d R
C19 C 0.39507(11) 1.0781(2) 0.35484(11) 0.0303(5) Uani 1 1 d .
H19 H 0.3807 0.9876 0.3748 0.036 Uiso 1 1 d R
C20 C 0.39628(11) 1.2066(2) 0.39638(10) 0.0284(5) Uani 1 1 d .
C21 C 0.17902(11) 0.6238(2) 0.77985(11) 0.0298(5) Uani 1 1 d .
C22 C 0.16231(12) 0.4850(2) 0.74933(11) 0.0347(5) Uani 1 1 d .
C23 C 0.10166(12) 0.4111(2) 0.77123(12) 0.0377(6) Uani 1 1 d .
H23 H 0.0895 0.3176 0.7503 0.045 Uiso 1 1 d R
C24 C 0.05832(12) 0.4687(2) 0.82248(12) 0.0366(6) Uani 1 1 d .
C25 C 0.07617(12) 0.6066(2) 0.85231(11) 0.0364(6) Uani 1 1 d .
H25 H 0.0468 0.6470 0.8877 0.044 Uiso 1 1 d R
C26 C 0.13586(12) 0.6869(2) 0.83177(11) 0.0339(5) Uani 1 1 d .
C27 C 0.20883(13) 0.4158(2) 0.69372(12) 0.0418(6) Uani 1 1 d .
H27 H 0.2538 0.4781 0.6917 0.050 Uiso 1 1 d R
C28 C 0.23485(13) 0.2625(2) 0.71713(13) 0.0484(7) Uani 1 1 d .
H28B H 0.1919 0.1980 0.7176 0.066(4) Uiso 1 1 d R
H28C H 0.2620 0.2661 0.7673 0.066(4) Uiso 1 1 d R
H28A H 0.2674 0.2249 0.6815 0.066(4) Uiso 1 1 d R
C29 C 0.16615(15) 0.4148(3) 0.61540(13) 0.0636(8) Uani 1 1 d .
H29A H 0.1979 0.3757 0.5794 0.079(5) Uiso 1 1 d R
H29C H 0.1513 0.5148 0.6011 0.079(5) Uiso 1 1 d R
H29B H 0.1220 0.3534 0.6155 0.079(5) Uiso 1 1 d R
C30 C -0.00695(13) 0.3833(3) 0.84578(14) 0.0500(7) Uani 1 1 d .
H30 H -0.0157 0.2989 0.8106 0.060 Uiso 1 1 d R
C31 C -0.07698(14) 0.4720(3) 0.83996(16) 0.0667(8) Uani 1 1 d .
H31C H -0.0717 0.5515 0.8767 0.081(5) Uiso 1 1 d R
H31B H -0.1185 0.4093 0.8498 0.081(5) Uiso 1 1 d R
H31A H -0.0864 0.5133 0.7895 0.081(5) Uiso 1 1 d R
C32 C 0.01059(15) 0.3202(3) 0.92458(14) 0.0618(8) Uani 1 1 d .
H32A H 0.0537 0.2555 0.9258 0.083(5) Uiso 1 1 d R
H32B H -0.0321 0.2646 0.9380 0.083(5) Uiso 1 1 d R
H32C H 0.0214 0.4002 0.9604 0.083(5) Uiso 1 1 d R
C33 C 0.15611(12) 0.8356(2) 0.86644(12) 0.0393(6) Uani 1 1 d .
H33 H 0.1839 0.8908 0.8305 0.047 Uiso 1 1 d R
C34 C 0.08845(14) 0.9270(3) 0.88063(14) 0.0569(7) Uani 1 1 d .
H34A H 0.0536 0.9303 0.8350 0.070(5) Uiso 1 1 d R
H34C H 0.1042 1.0266 0.8949 0.070(5) Uiso 1 1 d R
H34B H 0.0642 0.8827 0.9211 0.070(5) Uiso 1 1 d R
C35 C 0.20756(14) 0.8169(3) 0.93888(13) 0.0550(7) Uani 1 1 d .
H35B H 0.1814 0.7646 0.9756 0.064(4) Uiso 1 1 d R
H35C H 0.2230 0.9132 0.9587 0.064(4) Uiso 1 1 d R
H35A H 0.2513 0.7608 0.9287 0.064(4) Uiso 1 1 d R
C36 C 0.22870(12) 1.1231(3) 0.46053(12) 0.0437(6) Uani 1 1 d .
H36A H 0.2350 1.0767 0.4125 0.069(5) Uiso 1 1 d R
H36C H 0.2324 1.2295 0.4555 0.069(5) Uiso 1 1 d R
H36B H 0.1800 1.0977 0.4753 0.069(5) Uiso 1 1 d R

loop_
_atom_site_aniso_label
_atom_site_aniso_U_11
_atom_site_aniso_U_22
_atom_site_aniso_U_33
_atom_site_aniso_U_23
_atom_site_aniso_U_13
_atom_site_aniso_U_12
O1 0.0301(9) 0.0316(8) 0.0284(8) 0.0032(6) 0.0060(6) -0.0014(7)
N1 0.0340(11) 0.0313(10) 0.0327(10) 0.0069(8) 0.0072(9) -0.0043(9)
N2 0.0365(11) 0.0320(11) 0.0296(10) 0.0047(8) 0.0061(9) -0.0041(9)
N3 0.0431(12) 0.0249(10) 0.0244(9) 0.0014(8) 0.0073(8) -0.0022(8)
C1 0.0327(14) 0.0256(12) 0.0272(12) 0.0001(9) 0.0069(10) 0.0017(10)
C2 0.0244(12) 0.0232(12) 0.0313(12) -0.0033(9) 0.0054(10) -0.0013(10)
C3 0.0314(13) 0.0214(11) 0.0242(11) -0.0026(9) 0.0069(10) 0.0015(10)
C4 0.0276(13) 0.0335(13) 0.0301(12) -0.0026(10) 0.0059(10) -0.0016(10)
C5 0.0351(13) 0.0289(12) 0.0241(11) -0.0017(9) 0.0045(10) 0.0017(10)
C6 0.0377(14) 0.0242(12) 0.0244(11) -0.0031(9) 0.0075(10) -0.0017(10)
C7 0.0291(13) 0.0279(12) 0.0299(12) -0.0042(10) 0.0058(10) -0.0019(10)
C8 0.0316(13) 0.0255(12) 0.0260(11) -0.0011(9) 0.0021(10) 0.0011(10)
C9 0.0277(12) 0.0264(12) 0.0275(11) -0.0015(9) 0.0023(9) 0.0019(10)
C10 0.0345(13) 0.0334(14) 0.0256(11) 0.0002(10) 0.0066(10) 0.0029(10)
C11 0.0375(14) 0.0316(13) 0.0328(12) -0.0058(10) 0.0069(10) 0.0044(11)
C12 0.0389(14) 0.0238(12) 0.0372(13) -0.0017(10) 0.0039(11) 0.0007(10)
C13 0.0333(13) 0.0290(13) 0.0324(12) 0.0042(10) 0.0023(10) 0.0006(10)
C14 0.0262(12) 0.0268(12) 0.0254(11) 0.0028(9) 0.0034(9) 0.0018(9)
C15 0.0263(12) 0.0289(12) 0.0267(11) 0.0015(9) 0.0018(9) -0.0003(10)
C16 0.0309(13) 0.0351(13) 0.0287(12) 0.0023(10) 0.0031(10) 0.0001(10)
C17 0.0327(13) 0.0421(14) 0.0276(11) -0.0006(11) 0.0065(10) 0.0014(11)
C18 0.0325(13) 0.0359(14) 0.0311(12) -0.0064(10) 0.0034(10) 0.0017(11)
C19 0.0333(13) 0.0272(12) 0.0303(12) -0.0007(10) 0.0035(10) 0.0000(10)
C20 0.0307(13) 0.0314(13) 0.0229(11) -0.0009(10) 0.0023(9) -0.0004(10)
C21 0.0280(13) 0.0340(13) 0.0282(11) 0.0040(10) 0.0064(10) -0.0012(10)
C22 0.0338(14) 0.0360(14) 0.0346(12) -0.0012(10) 0.0048(10) -0.0018(11)
C23 0.0359(14) 0.0364(14) 0.0420(13) -0.0046(11) 0.0093(11) -0.0048(11)
C24 0.0306(13) 0.0401(14) 0.0392(13) -0.0015(11) 0.0047(11) -0.0042(11)
C25 0.0316(13) 0.0447(15) 0.0350(12) -0.0017(11) 0.0125(10) 0.0051(11)
C26 0.0363(14) 0.0351(13) 0.0308(12) 0.0016(10) 0.0053(10) 0.0007(11)
C27 0.0427(15) 0.0405(15) 0.0446(14) -0.0108(11) 0.0162(12) -0.0090(12)
C28 0.0415(15) 0.0401(15) 0.0655(17) -0.0167(13) 0.0141(13) -0.0030(12)
C29 0.075(2) 0.073(2) 0.0449(16) -0.0083(14) 0.0180(15) 0.0067(16)
C30 0.0407(16) 0.0509(16) 0.0622(16) -0.0102(13) 0.0224(13) -0.0089(13)
C31 0.0419(17) 0.074(2) 0.087(2) -0.0158(17) 0.0217(15) -0.0107(16)
C32 0.071(2) 0.0500(17) 0.0693(19) 0.0046(14) 0.0315(15) -0.0132(15)
C33 0.0422(15) 0.0379(14) 0.0397(13) -0.0047(11) 0.0128(11) 0.0005(11)
C34 0.0625(19) 0.0449(17) 0.0656(18) -0.0126(13) 0.0174(14) 0.0043(14)
C35 0.0588(18) 0.0540(17) 0.0520(16) -0.0129(13) 0.0049(14) -0.0087(14)
C36 0.0400(15) 0.0520(16) 0.0385(13) 0.0090(11) 0.0019(12) -0.0002(12)

loop_
_atom_type_symbol
_atom_type_description
_atom_type_scat_dispersion_real
_atom_type_scat_dispersion_imag
_atom_type_scat_source
C C 0.0033 0.0016 'International Tables Vol C Tables 4.2.6.8 and 6.1.1.4'
H H 0.0000 0.0000 'International Tables Vol C Tables 4.2.6.8 and 6.1.1.4'
N N 0.0061 0.0033 'International Tables Vol C Tables 4.2.6.8 and 6.1.1.4'
O O 0.0106 0.0060 'International Tables Vol C Tables 4.2.6.8 and 6.1.1.4'

loop_
_geom_angle_atom_site_label_1
_geom_angle_atom_site_label_2
_geom_angle_atom_site_label_3
_geom_angle
C2 O1 C1 102.67(15)
C1 N1 N2 107.15(15)
C2 N2 N1 106.00(16)
C20 N3 C9 108.63(16)
C20 N3 C6 127.27(16)
C9 N3 C6 123.97(16)
N1 C1 O1 111.57(17)
N1 C1 C21 128.98(18)
O1 C1 C21 119.44(18)
N2 C2 O1 112.60(17)
N2 C2 C3 127.39(19)
O1 C2 C3 119.96(18)
C8 C3 C4 119.83(18)
C8 C3 C2 118.67(18)
C4 C3 C2 121.45(19)
C3 C4 C5 121.4(2)
C3 C4 H4 119.3
C5 C4 H4 119.3
C6 C5 C4 117.31(19)
C6 C5 C36 121.41(18)
C4 C5 C36 121.28(19)
C7 C6 C5 121.85(19)
C7 C6 N3 118.33(19)
C5 C6 N3 119.77(18)
C8 C7 C6 119.9(2)
C8 C7 H7 120.1
C6 C7 H7 120.0
C7 C8 C3 119.50(19)
C7 C8 H8 120.3
C3 C8 H8 120.2
C10 C9 N3 128.75(18)
C10 C9 C14 122.46(18)
N3 C9 C14 108.79(16)
C11 C10 C9 117.49(19)
C11 C10 H10 121.2
C9 C10 H10 121.3
C10 C11 C12 121.21(19)
C10 C11 H11 119.4
C12 C11 H11 119.4
C13 C12 C11 121.00(19)
C13 C12 H12 119.5
C11 C12 H12 119.5
C12 C13 C14 119.08(19)
C12 C13 H13 120.5
C14 C13 H13 120.5
C13 C14 C9 118.75(18)
C13 C14 C15 134.36(18)
C9 C14 C15 106.88(17)
C16 C15 C20 118.93(19)
C16 C15 C14 134.3(2)
C20 C15 C14 106.75(16)
C15 C16 C17 119.3(2)
C15 C16 H16 120.4
C17 C16 H16 120.3
C16 C17 C18 120.89(19)
C16 C17 H17 119.6
C18 C17 H17 119.5
C19 C18 C17 121.4(2)
C19 C18 H18 119.3
C17 C18 H18 119.3
C18 C19 C20 117.1(2)
C18 C19 H19 121.5
C20 C19 H19 121.5
C19 C20 N3 128.75(18)
C19 C20 C15 122.31(18)
N3 C20 C15 108.94(17)
C22 C21 C26 121.2(2)
C22 C21 C1 119.19(18)
C26 C21 C1 119.56(19)
C23 C22 C21 118.4(2)
C23 C22 C27 120.1(2)
C21 C22 C27 121.5(2)
C24 C23 C22 122.2(2)
C24 C23 H23 118.9
C22 C23 H23 118.9
C23 C24 C25 118.4(2)
C23 C24 C30 120.6(2)
C25 C24 C30 121.0(2)
C26 C25 C24 122.0(2)
C26 C25 H25 119.0
C24 C25 H25 119.0
C25 C26 C21 117.8(2)
C25 C26 C33 121.47(19)
C21 C26 C33 120.68(19)
C22 C27 C28 112.36(19)
C22 C27 C29 110.3(2)
C28 C27 C29 111.02(19)
C22 C27 H27 107.6
C28 C27 H27 107.7
C29 C27 H27 107.7
C27 C28 H28B 109.5
C27 C28 H28C 109.5
H28B C28 H28C 109.5
C27 C28 H28A 109.5
H28B C28 H28A 109.5
H28C C28 H28A 109.5
C27 C29 H29A 109.5
C27 C29 H29C 109.4
H29A C29 H29C 109.5
C27 C29 H29B 109.5
H29A C29 H29B 109.5
H29C C29 H29B 109.5
C31 C30 C24 112.6(2)
C31 C30 C32 110.9(2)
C24 C30 C32 111.1(2)
C31 C30 H30 107.3
C24 C30 H30 107.3
C32 C30 H30 107.3
C30 C31 H31C 109.5
C30 C31 H31B 109.5
H31C C31 H31B 109.5
C30 C31 H31A 109.4
H31C C31 H31A 109.5
H31B C31 H31A 109.4
C30 C32 H32A 109.5
C30 C32 H32B 109.5
H32A C32 H32B 109.5
C30 C32 H32C 109.5
H32A C32 H32C 109.5
H32B C32 H32C 109.5
C26 C33 C35 110.28(18)
C26 C33 C34 113.16(19)
C35 C33 C34 110.27(19)
C26 C33 H33 107.6
C35 C33 H33 107.6
C34 C33 H33 107.6
C33 C34 H34A 109.4
C33 C34 H34C 109.5
H34A C34 H34C 109.5
C33 C34 H34B 109.4
H34A C34 H34B 109.5
H34C C34 H34B 109.5
C33 C35 H35B 109.5
C33 C35 H35C 109.5
H35B C35 H35C 109.5
C33 C35 H35A 109.4
H35B C35 H35A 109.5
H35C C35 H35A 109.5
C5 C36 H36A 109.4
C5 C36 H36C 109.5
H36A C36 H36C 109.5
C5 C36 H36B 109.5
H36A C36 H36B 109.5
H36C C36 H36B 109.5

loop_
_geom_bond_atom_site_label_1
_geom_bond_atom_site_label_2
_geom_bond_distance
O1 C2 1.368(2)
O1 C1 1.382(2)
N1 C1 1.287(2)
N1 N2 1.411(2)
N2 C2 1.291(2)
N3 C20 1.393(2)
N3 C9 1.397(2)
N3 C6 1.427(2)
C1 C21 1.470(3)
C2 C3 1.456(3)
C3 C8 1.389(3)
C3 C4 1.391(3)
C4 C5 1.395(3)
C4 H4 0.9501
C5 C6 1.389(3)
C5 C36 1.507(3)
C6 C7 1.388(3)
C7 C8 1.383(3)
C7 H7 0.9500
C8 H8 0.9500
C9 C10 1.385(3)
C9 C14 1.409(3)
C10 C11 1.374(3)
C10 H10 0.9500
C11 C12 1.402(3)
C11 H11 0.9500
C12 C13 1.377(3)
C12 H12 0.9500
C13 C14 1.393(3)
C13 H13 0.9500
C14 C15 1.450(3)
C15 C16 1.385(3)
C15 C20 1.411(3)
C16 C17 1.385(3)
C16 H16 0.9501
C17 C18 1.392(3)
C17 H17 0.9498
C18 C19 1.385(3)
C18 H18 0.9499
C19 C20 1.392(3)
C19 H19 0.9501
C21 C22 1.403(3)
C21 C26 1.408(3)
C22 C23 1.387(3)
C22 C27 1.517(3)
C23 C24 1.381(3)
C23 H23 0.9500
C24 C25 1.395(3)
C24 C30 1.517(3)
C25 C26 1.393(3)
C25 H25 0.9498
C26 C33 1.524(3)
C27 C28 1.525(3)
C27 C29 1.531(3)
C27 H27 0.9999
C28 H28B 0.9801
C28 H28C 0.9801
C28 H28A 0.9797
C29 H29A 0.9802
C29 H29C 0.9800
C29 H29B 0.9799
C30 C31 1.504(3)
C30 C32 1.531(3)
C30 H30 1.0000
C31 H31C 0.9798
C31 H31B 0.9800
C31 H31A 0.9802
C32 H32A 0.9800
C32 H32B 0.9799
C32 H32C 0.9799
C33 C35 1.527(3)
C33 C34 1.532(3)
C33 H33 1.0000
C34 H34A 0.9801
C34 H34C 0.9800
C34 H34B 0.9801
C35 H35B 0.9798
C35 H35C 0.9799
C35 H35A 0.9801
C36 H36A 0.9798
C36 H36C 0.9800
C36 H36B 0.9798

loop_
_cod_related_entry_id
_cod_related_entry_database
_cod_related_entry_code
1 ChemSpider 30659417
